data_2006811
loop_
_publ_author_name
'Lalancette, Roger A.'
'Brunskill, Andrew P. J.'
'Thompson, Hugh W.'

_publ_section_title
;
 (+-)-2,3-Dihydro-3-oxo-1<i>H</i>-indenecarboxylic Acid:
 Hydrogen-Bonding Patterns in a \g-Keto Acid and its Monohydrate
;
_journal_issue 12
_journal_name_full 'Acta Crystallographica Section C'
_journal_page_first 1838
_journal_page_last 1842
_journal_paper_doi 10.1107/S0108270197009608
_journal_volume 53
_journal_year 1997
_chemical_formula_analytical 'C10 H10 O4'
_chemical_formula_moiety 'C10 H8 O3 , H2 O1'
_chemical_formula_structural 'C10 H8 O3 , H2 O1'
_chemical_formula_sum 'C10 H10 O4'
_chemical_formula_weight 194.18
_chemical_melting_point 340
_chemical_name_common
;
(+\-)-3-Oxoindanecarboxylic Acid Monohydrate
;
_chemical_name_systematic
;
(+\-)-2,3-Dihydro-3-oxo-1H-indenecaboxylic Acid Monohydrate
;
_space_group_IT_number 2
_symmetry_cell_setting triclinic
_symmetry_space_group_name_Hall '-P 1'
_symmetry_space_group_name_H-M 'P -1'
_audit_creation_method SHELXL
_cell_angle_alpha 107.290(10)
_cell_angle_beta 105.320(10)
_cell_angle_gamma 93.120(10)
_cell_formula_units_Z 2
_cell_length_a 5.9840(10)
_cell_length_b 7.7630(10)
_cell_length_c 11.0860(10)
_cell_measurement_reflns_used 19
_cell_measurement_temperature 293(2)
_cell_measurement_theta_max 17.41
_cell_measurement_theta_min 5.56
_cell_volume 469.27(12)
_computing_cell_refinement XSCANS
_computing_data_collection 'XSCANS (Fait, 1991)'
_computing_data_reduction XSCANS
_computing_molecular_graphics SHELXTL
_computing_publication_material SHELXTL
_computing_structure_refinement SHELXTL
_computing_structure_solution SHELXTL
_diffrn_ambient_temperature 293(2)
_diffrn_measurement_device 'Siemens P4'
_diffrn_measurement_method '2\q/\q scans'
_diffrn_radiation_monochromator graphite
_diffrn_radiation_source 'normal-focus sealed tube'
_diffrn_radiation_type MoK\a
_diffrn_radiation_wavelength 0.71073
_diffrn_reflns_av_R_equivalents 0.032
_diffrn_reflns_av_sigmaI/netI 0.071
_diffrn_reflns_limit_h_max 7
_diffrn_reflns_limit_h_min -1
_diffrn_reflns_limit_k_max 9
_diffrn_reflns_limit_k_min -9
_diffrn_reflns_limit_l_max 14
_diffrn_reflns_limit_l_min -14
_diffrn_reflns_number 2717
_diffrn_reflns_theta_max 27.51
_diffrn_reflns_theta_min 2.01
_diffrn_standards_decay_% 1.84
_diffrn_standards_interval_count 97
_diffrn_standards_number 3
_exptl_absorpt_coefficient_mu 0.107
_exptl_absorpt_correction_T_max 0.988
_exptl_absorpt_correction_T_min 0.958
_exptl_absorpt_correction_type 'Face-indexed numerical'
_exptl_crystal_colour 'pale yellow'
_exptl_crystal_density_diffrn 1.374
_exptl_crystal_density_meas 1.370(10)
_exptl_crystal_density_method 'flotation in cyclohexane/CCl~4~'
_exptl_crystal_description plate
_exptl_crystal_F_000 204
_exptl_crystal_size_max 0.60
_exptl_crystal_size_mid 0.30
_exptl_crystal_size_min 0.12
_refine_diff_density_max 0.210
_refine_diff_density_min -0.150
_refine_ls_extinction_coef 0.084(14)
_refine_ls_extinction_method SHELXTL
_refine_ls_goodness_of_fit_all 1.03
_refine_ls_goodness_of_fit_obs 1.148
_refine_ls_hydrogen_treatment 'H atoms: see text'
_refine_ls_matrix_type full
_refine_ls_number_parameters 143
_refine_ls_number_reflns 2111
_refine_ls_number_restraints 0
_refine_ls_restrained_S_all 1.044
_refine_ls_restrained_S_obs 1.148
_refine_ls_R_factor_all 0.121
_refine_ls_R_factor_obs .056
_refine_ls_shift/esd_max -0.001
_refine_ls_shift/esd_mean 0.000
_refine_ls_structure_factor_coef Fsqd
_refine_ls_weighting_details 'w = 1/[\s^2^(Fo^2^)+(0.0511P)^2^+0.0808P] where P=(Fo^2^+2Fc^2^)/3'
_refine_ls_weighting_scheme calc
_refine_ls_wR_factor_all 0.150
_refine_ls_wR_factor_obs .117
_reflns_number_observed 1132
_reflns_number_total 2113
_reflns_observed_criterion >2sigma(I)
_cod_data_source_file fg1331.cif
_cod_data_source_block II
_cod_depositor_comments
;
The following automatic conversions were performed:
'_symmetry_cell_setting' value 'Triclinic' changed to 'triclinic'
according to '/home/saulius/struct/CIF-dictionaries/cif_core.dic'
dictionary named 'cif_core.dic' version 2.4.1 from
2010-06-29.

'_geom_bond_publ_flag' value 'Y' changed to 'y' according to
'/home/saulius/struct/CIF-dictionaries/cif_core.dic' dictionary named
'cif_core.dic' version 2.4.1 from 2010-06-29 (3 times).

Automatic conversion script
Id: cif_fix_enum 1527 2010-12-29 10:47:43Z saulius 

The following automatic conversions were performed:

'_chemical_melting_point' value '340K' was changed to '340' - the
value should be numeric and without a unit designator.

Automatic conversion script
Id: cif_fix_values 1646 2011-03-28 12:23:43Z adriana 

The following automatic conversions were performed:

'_chemical_melting_point' value '340K' was changed to '340' - the
value should be numeric and without a unit
designator.

'_symmetry_cell_setting' value 'Triclinic' changed to
'triclinic' according to
/home/saulius/struct/CIF-dictionaries/cif_core.dic dictionary named
'cif_core.dic' version 2.4.1 from 2010-06-29.

'_geom_bond_publ_flag'
value 'Y' changed to 'y' according to
/home/saulius/struct/CIF-dictionaries/cif_core.dic dictionary named
'cif_core.dic' version 2.4.1 from 2010-06-29 (3
times).

'_geom_angle_publ_flag' value 'N' changed to 'n' according
to /home/saulius/struct/CIF-dictionaries/cif_core.dic dictionary
named 'cif_core.dic' version 2.4.1 from 2010-06-29 (2
times).

'_geom_angle_publ_flag' value 'Y' changed to 'y' according
to /home/saulius/struct/CIF-dictionaries/cif_core.dic dictionary
named 'cif_core.dic' version 2.4.1 from 2010-06-29 (2
times).

'_geom_torsion_publ_flag' value 'Y' changed to 'y' according
to /home/saulius/struct/CIF-dictionaries/cif_core.dic dictionary
named 'cif_core.dic' version 2.4.1 from 2010-06-29 (2 times).

Automatic conversion script
Id: cif_fix_values 1715 2011-07-08 13:25:40Z adriana 

The following automatic conversions were performed:

'_refine_ls_weighting_scheme' value 'calc w =
1/[\s^2^(Fo^2^)+(0.0511P)^2^+0.0808P] where P=(Fo^2^+2Fc^2^)/3' was
changed to 'calc'. New tag '_refine_ls_weighting_details' was
created. The value of the new tag was set to 'w =
1/[\s^2^(Fo^2^)+(0.0511P)^2^+0.0808P] where P=(Fo^2^+2Fc^2^)/3'.

Automatic conversion script
Id: cif_fix_values 3143 2015-03-26 13:38:13Z robertas 
;
_cod_original_cell_volume 469.27(11)
_cod_database_code 2006811

loop_
_symmetry_equiv_pos_as_xyz
'x, y, z'
'-x, -y, -z'

loop_
_atom_site_aniso_label
_atom_site_aniso_U_11
_atom_site_aniso_U_22
_atom_site_aniso_U_33
_atom_site_aniso_U_12
_atom_site_aniso_U_13
_atom_site_aniso_U_23
O1 .0581(12) .0644(12) .0719(14) -.0080(9) .0260(10) .0200(10)
O2 .127(2) .0554(12) .080(2) -.0116(13) .053(2) -.0035(11)
O3 .0691(14) .0619(12) .085(2) -.0204(11) .0135(12) .0160(12)
O4 .206(3) .0632(15) .069(2) -.044(2) .054(2) .0040(12)
C1 .048(2) .0463(13) .049(2) -.0027(12) .0063(13) .0147(12)
C2 .075(2) .058(2) .049(2) -.0121(14) .0175(14) .0169(13)
C3 .052(2) .0362(11) .054(2) .0023(11) .0177(13) .0122(11)
C3a .0478(15) .0321(11) .0454(14) .0042(10) .0121(12) .0089(10)
C4 .053(2) .0399(13) .053(2) .0033(11) .0062(13) .0087(11)
C5 .081(2) .0461(14) .0421(15) .0116(14) .0090(15) .0102(12)
C6 .087(2) .0509(15) .053(2) .0117(15) .032(2) .0174(13)
C7 .058(2) .0456(13) .057(2) .0005(12) .0220(14) .0126(12)
C7a .0497(15) .0331(11) .0423(13) .0047(10) .0130(11) .0104(10)
C8 .064(2) .0502(14) .0403(14) -.0087(13) .0040(13) .0137(12)

loop_
_atom_site_label
_atom_site_fract_x
_atom_site_fract_y
_atom_site_fract_z
_atom_site_U_iso_or_equiv
_atom_site_thermal_displace_type
_atom_site_calc_flag
_atom_site_refinement_flags
_atom_site_occupancy
_atom_site_disorder_group
_atom_site_type_symbol
O1 .7967(3) .8819(2) .2868(2) .0646(6) Uani d . 1 . O
O2 .2350(5) .3305(3) .0837(2) .0898(8) Uani d . 1 . O
O3 -.0578(4) .3842(3) .1711(2) .0768(7) Uani d . 1 . O
H3 -.095(6) .283(5) .140(3) .080 Uiso d . 1 . H
O4 -.1741(6) .0306(3) .0938(3) .1166(12) Uani d . 1 . O
H4A -.200(6) -.040(5) .024(3) .080 Uiso d . 1 . H
H4B -.198(5) -.021(4) .152(3) .080 Uiso d . 1 . H
C1 .2211(5) .6360(3) .2126(2) .0500(7) Uani d . 1 . C
C2 .4121(5) .7075(4) .1647(3) .0617(8) Uani d . 1 . C
C3 .6167(4) .7985(3) .2851(2) .0478(6) Uani d . 1 . C
C3a .5603(4) .7715(3) .4000(2) .0430(6) Uani d . 1 . C
C4 .6965(5) .8318(3) .5313(3) .0522(7) Uani d . 1 . C
C5 .6010(5) .7976(3) .6234(3) .0591(8) Uani d . 1 . C
C6 .3746(5) .7074(3) .5851(3) .0608(8) Uani d . 1 . C
C7 .2389(5) .6487(3) .4553(3) .0538(7) Uani d . 1 . C
C7a .3336(4) .6817(3) .3614(2) .0423(6) Uani d . 1 . C
C8 .1358(5) .4339(4) .1473(3) .0547(7) Uani d . 1 . C
H1 .0882 .6958 .1967 .056(8) Uiso d . 1 . H
H2A .4574 .6079 .1033 .091(7) Uiso calc R 1 . H
H2B .3567 .7941 .1201 .091(7) Uiso calc R 1 . H
H4 .8475 .8934 .5563 .067(4) Uiso calc R 1 . H
H5 .6888 .8352 .7120 .067(4) Uiso calc R 1 . H
H6 .3128 .6859 .6488 .067(4) Uiso calc R 1 . H
H7 .0873 .5884 .4310 .067(4) Uiso calc R 1 . H

loop_
_atom_type_symbol
_atom_type_description
_atom_type_scat_dispersion_real
_atom_type_scat_dispersion_imag
_atom_type_scat_source
C C 0.0033 0.0016 'International Tables Vol C Tables 4.2.6.8 and 6.1.1.4'
H H 0.0000 0.0000 'International Tables Vol C Tables 4.2.6.8 and 6.1.1.4'
O O 0.0106 0.0060 'International Tables Vol C Tables 4.2.6.8 and 6.1.1.4'

loop_
_geom_angle_atom_site_label_1
_geom_angle_atom_site_label_2
_geom_angle_atom_site_label_3
_geom_angle
_geom_angle_publ_flag
C8 C1 C2 114.0(2) ?
C8 C1 C7a 111.0(2) ?
C2 C1 C7a 104.2(2) ?
C3 C2 C1 106.8(2) ?
O1 C3 C3a 126.1(2) ?
O1 C3 C2 125.7(2) ?
C3a C3 C2 108.2(2) ?
C7a C3a C4 121.7(2) ?
C7a C3a C3 109.7(2) ?
C4 C3a C3 128.4(2) ?
C5 C4 C3a 118.0(2) ?
C4 C5 C6 120.4(3) ?
C7 C6 C5 121.7(3) ?
C6 C7 C7a 118.4(2) ?
C3a C7a C7 119.8(2) ?
C3a C7a C1 111.0(2) ?
C7 C7a C1 129.2(2) ?
O2 C8 O3 123.9(2) ?
C8 O3 H3 111(3) n
H4A O4 H4B 112.(3) n
O2 C8 C1 124.0(3) y
O3 C8 C1 112.1(3) y

loop_
_geom_bond_atom_site_label_1
_geom_bond_atom_site_label_2
_geom_bond_site_symmetry_2
_geom_bond_distance
_geom_bond_publ_flag
O1 C3 . 1.219(3) y
O2 C8 . 1.196(3) y
O3 C8 . 1.317(3) y
C1 C8 . 1.513(4) ?
C1 C2 . 1.524(4) ?
C1 C7a . 1.530(3) ?
C2 C3 . 1.504(4) ?
C3 C3a . 1.469(3) ?
C3a C7a . 1.386(3) ?
C3a C4 . 1.389(3) ?
C4 C5 . 1.376(4) ?
C5 C6 . 1.386(4) ?
C6 C7 . 1.375(4) ?
C7 C7a . 1.386(3) ?

loop_
_geom_torsion_atom_site_label_1
_geom_torsion_atom_site_label_2
_geom_torsion_atom_site_label_3
_geom_torsion_atom_site_label_4
_geom_torsion
_geom_torsion_publ_flag
C8 C1 C2 C3 -124.3(2) ?
C7a C1 C2 C3 -3.1(3) ?
C1 C2 C3 O1 -175.1(2) ?
C1 C2 C3 C3a 4.2(3) ?
O1 C3 C3a C7a 175.6(2) ?
C2 C3 C3a C7a -3.7(3) ?
O1 C3 C3a C4 -0.6(4) ?
C2 C3 C3a C4 -179.9(2) ?
C7a C3a C4 C5 0.9(3) ?
C3 C3a C4 C5 176.7(2) ?
C3a C4 C5 C6 -0.7(4) ?
C4 C5 C6 C7 0.3(4) ?
C5 C6 C7 C7a 0.0(4) ?
C4 C3a C7a C7 -0.7(3) ?
C3 C3a C7a C7 -177.2(2) ?
C4 C3a C7a C1 178.2(2) ?
C3 C3a C7a C1 1.7(3) ?
C6 C7 C7a C3a 0.2(3) ?
C6 C7 C7a C1 -178.4(3) ?
C8 C1 C7a C3a 124.1(2) ?
C2 C1 C7a C3a 0.9(3) ?
C8 C1 C7a C7 -57.2(4) y
C2 C1 C7a C7 179.6(2) ?
C2 C1 C8 O2 13.9(4) ?
C7a C1 C8 O2 -103.5(3) y
C2 C1 C8 O3 -167.5(2) ?
C7a C1 C8 O3 75.1(3) ?
